data_2217281
loop_
_publ_author_name
'Srinivasan, Krishnan'
'Govindarajan, Subbaiah'
'Harrison, William T. A.'

_publ_section_title
;
 Tris(ethyl carbazate-\k^2^<i>N</i>,<i>O</i>)nickel(II) dinitrate
;
_journal_coeditor_code SG2208
_journal_issue 1
_journal_name_full 'Acta Crystallographica Section E'
_journal_page_first m222
_journal_page_last m223
_journal_paper_doi 10.1107/S1600536807059053
_journal_volume 64
_journal_year 2008
_chemical_formula_iupac '[Ni (C3 H8 N2 O2)3] (N O3)2'
_chemical_formula_moiety 'C9 H24 N6 Ni O6 2+ , 2N O3 -'
_chemical_formula_sum 'C9 H24 N8 Ni O12'
_chemical_formula_weight 495.07
_chemical_name_systematic
;
Tris(ethyl carbazate-\k^2^N,<i>O</i>)nickel(II) dinitrate
;
_space_group_IT_number 14
_symmetry_cell_setting monoclinic
_symmetry_space_group_name_Hall '-P 2yn'
_symmetry_space_group_name_H-M 'P 1 21/n 1'
_atom_sites_solution_hydrogens geom
_atom_sites_solution_primary direct
_atom_sites_solution_secondary difmap
_audit_creation_method SHELXL97
_cell_angle_alpha 90.00
_cell_angle_beta 92.6520(10)
_cell_angle_gamma 90.00
_cell_formula_units_Z 8
_cell_length_a 14.0580(8)
_cell_length_b 8.6571(3)
_cell_length_c 33.6639(18)
_cell_measurement_reflns_used 6204
_cell_measurement_temperature 293(2)
_cell_measurement_theta_max 28.04
_cell_measurement_theta_min 4.33
_cell_volume 4092.6(3)
_computing_cell_refinement 'HKL SCALEPACK (Otwinowski & Minor, 1997)'
_computing_data_collection 'COLLECT (Nonius, 1998)'
_computing_data_reduction
;
HKL DENZO (Otwinowski & Minor 1997), HKL SCALEPACK (Otwinowski & Minor
1997)
and SORTAV (Blessing 1995)
;
_computing_molecular_graphics 'ORTEP3 (Farrugia, 1997)'
_computing_publication_material 'SHELXL97 Sheldrick, 1997)'
_computing_structure_refinement 'SHELXL97 (Sheldrick, 1997)'
_computing_structure_solution 'SHELXS97 (Sheldrick, 1997)'
_diffrn_ambient_temperature 293(2)
_diffrn_measured_fraction_theta_full 0.977
_diffrn_measured_fraction_theta_max 0.977
_diffrn_measurement_device_type 'Bruker SMART1000 CCD'
_diffrn_measurement_method \w
_diffrn_radiation_monochromator graphite
_diffrn_radiation_source 'fine-focus sealed tube'
_diffrn_radiation_type MoK\a
_diffrn_radiation_wavelength 0.71073
_diffrn_reflns_av_R_equivalents 0.0423
_diffrn_reflns_av_sigmaI/netI 0.0673
_diffrn_reflns_limit_h_max 18
_diffrn_reflns_limit_h_min -19
_diffrn_reflns_limit_k_max 12
_diffrn_reflns_limit_k_min -6
_diffrn_reflns_limit_l_max 47
_diffrn_reflns_limit_l_min -47
_diffrn_reflns_number 26981
_diffrn_reflns_theta_full 30.18
_diffrn_reflns_theta_max 30.18
_diffrn_reflns_theta_min 4.33
_diffrn_standards_decay_% 0
_exptl_absorpt_coefficient_mu 1.023
_exptl_absorpt_correction_T_max 0.845
_exptl_absorpt_correction_T_min 0.710
_exptl_absorpt_correction_type multi-scan
_exptl_absorpt_process_details '(SADABS; Bruker, 2003)'
_exptl_crystal_colour blue
_exptl_crystal_density_diffrn 1.607
_exptl_crystal_density_method 'not measured'
_exptl_crystal_description block
_exptl_crystal_F_000 2064
_exptl_crystal_size_max 0.36
_exptl_crystal_size_mid 0.29
_exptl_crystal_size_min 0.17
_refine_diff_density_max 0.415
_refine_diff_density_min -0.357
_refine_ls_extinction_method none
_refine_ls_goodness_of_fit_ref 0.937
_refine_ls_hydrogen_treatment constr
_refine_ls_matrix_type full
_refine_ls_number_parameters 547
_refine_ls_number_reflns 11856
_refine_ls_number_restraints 0
_refine_ls_restrained_S_all 0.937
_refine_ls_R_factor_all 0.1167
_refine_ls_R_factor_gt 0.0511
_refine_ls_shift/su_max 0.001
_refine_ls_shift/su_mean 0.000
_refine_ls_structure_factor_coef Fsqd
_refine_ls_weighting_details 'calc w = 1/[\s^2^(Fo^2^)+(0.0554P)^2^] where P=(Fo^2^+2Fc^2^)/3'
_refine_ls_weighting_scheme calc
_refine_ls_wR_factor_gt 0.1056
_refine_ls_wR_factor_ref 0.1249
_reflns_number_gt 6057
_reflns_number_total 11856
_reflns_threshold_expression I>2\s(I)
_cod_data_source_file sg2208.cif
_cod_data_source_block I
_cod_original_sg_symbol_H-M 'P 21/n'
_cod_database_code 2217281
_cod_database_fobs_code 2217281

loop_
_symmetry_equiv_pos_as_xyz
'x, y, z'
'-x+1/2, y+1/2, -z+1/2'
'-x, -y, -z'
'x-1/2, -y-1/2, z-1/2'

loop_
_atom_site_type_symbol
_atom_site_label
_atom_site_fract_x
_atom_site_fract_y
_atom_site_fract_z
_atom_site_U_iso_or_equiv
_atom_site_adp_type
_atom_site_calc_flag
_atom_site_refinement_flags
_atom_site_occupancy
Ni Ni1 0.81839(3) 0.75534(4) 0.154396(10) 0.04181(10) Uani d . 1
C C1 0.9239(2) 1.0247(4) 0.15603(9) 0.0508(7) Uani d . 1
C C2 1.0145(4) 1.1639(6) 0.10942(15) 0.1108(17) Uani d . 1
H H2A 1.0830 1.1774 0.1105 0.133 Uiso calc R 1
H H2B 0.9993 1.0733 0.0934 0.133 Uiso calc R 1
C C3 0.9722(6) 1.2897(8) 0.09249(18) 0.159(3) Uani d . 1
H H3A 0.9989 1.3094 0.0673 0.239 Uiso calc R 1
H H3B 0.9826 1.3775 0.1095 0.239 Uiso calc R 1
H H3C 0.9050 1.2713 0.0886 0.239 Uiso calc R 1
N N1 0.82926(19) 0.9099(3) 0.20261(7) 0.0487(6) Uani d . 1
H H1A 0.7723 0.9529 0.2067 0.058 Uiso calc R 1
H H1B 0.8492 0.8599 0.2249 0.058 Uiso calc R 1
N N2 0.8955(2) 1.0241(3) 0.19293(7) 0.0552(7) Uani d . 1
H H2 0.9165 1.0904 0.2102 0.066 Uiso calc R 1
O O1 0.90039(15) 0.9274(2) 0.13099(6) 0.0508(5) Uani d . 1
O O2 0.9818(2) 1.1409(3) 0.14981(8) 0.0813(8) Uani d . 1
C C4 0.7404(2) 0.6828(3) 0.07980(9) 0.0511(7) Uani d . 1
C C5 0.7692(3) 0.5000(5) 0.02964(12) 0.0849(13) Uani d . 1
H H5A 0.7287 0.4380 0.0118 0.102 Uiso calc R 1
H H5B 0.7908 0.4353 0.0518 0.102 Uiso calc R 1
C C6 0.8520(5) 0.5551(7) 0.00840(16) 0.135(2) Uani d . 1
H H6A 0.8891 0.4683 0.0004 0.202 Uiso calc R 1
H H6B 0.8905 0.6206 0.0256 0.202 Uiso calc R 1
H H6C 0.8304 0.6124 -0.0147 0.202 Uiso calc R 1
N N3 0.69577(18) 0.8548(3) 0.12911(7) 0.0484(6) Uani d . 1
H H3D 0.6459 0.8359 0.1443 0.058 Uiso calc R 1
H H3E 0.7031 0.9577 0.1271 0.058 Uiso calc R 1
N N4 0.6800(2) 0.7887(3) 0.09118(7) 0.0574(7) Uani d . 1
H H4 0.6324 0.8167 0.0759 0.069 Uiso calc R 1
O O3 0.81106(15) 0.6415(2) 0.09979(6) 0.0500(5) Uani d . 1
O O4 0.7153(2) 0.6283(3) 0.04421(6) 0.0738(7) Uani d . 1
C C7 0.9102(3) 0.5165(4) 0.19524(10) 0.0562(8) Uani d . 1
C C8 1.0668(4) 0.4764(7) 0.2236(2) 0.129(2) Uani d . 1
H H8A 1.0672 0.5882 0.2254 0.155 Uiso calc R 1
H H8B 1.0901 0.4341 0.2489 0.155 Uiso calc R 1
C C9 1.1191(6) 0.4303(10) 0.1952(3) 0.188(4) Uani d . 1
H H9A 1.1842 0.4580 0.2014 0.282 Uiso calc R 1
H H9B 1.0977 0.4787 0.1707 0.282 Uiso calc R 1
H H9C 1.1140 0.3202 0.1925 0.282 Uiso calc R 1
N N5 0.75100(18) 0.5674(3) 0.17952(7) 0.0500(6) Uani d . 1
H H5C 0.7105 0.6003 0.1976 0.060 Uiso calc R 1
H H5D 0.7176 0.5144 0.1606 0.060 Uiso calc R 1
N N6 0.8211(2) 0.4720(3) 0.19776(8) 0.0572(7) Uani d . 1
H H6 0.8065 0.3887 0.2100 0.069 Uiso calc R 1
O O5 0.93445(15) 0.6349(2) 0.17806(6) 0.0535(5) Uani d . 1
O O6 0.9692(2) 0.4191(3) 0.21322(10) 0.0970(10) Uani d . 1
Ni Ni2 0.36902(3) 0.22636(4) 0.106643(10) 0.04364(11) Uani d . 1
C C11 0.3169(2) 0.0113(4) 0.16235(9) 0.0523(8) Uani d . 1
C C12 0.1854(3) -0.0161(6) 0.20373(15) 0.1049(17) Uani d . 1
H H12A 0.1970 0.0778 0.2189 0.126 Uiso calc R 1
H H12B 0.1419 0.0081 0.1814 0.126 Uiso calc R 1
C C13 0.1443(4) -0.1278(6) 0.22789(18) 0.130(2) Uani d . 1
H H13A 0.0887 -0.0854 0.2393 0.196 Uiso calc R 1
H H13B 0.1894 -0.1578 0.2487 0.196 Uiso calc R 1
H H13C 0.1266 -0.2165 0.2121 0.196 Uiso calc R 1
N N11 0.45074(17) 0.0358(3) 0.12481(7) 0.0460(6) Uani d . 1
H H11A 0.4627 -0.0241 0.1038 0.055 Uiso calc R 1
H H11B 0.5066 0.0670 0.1362 0.055 Uiso calc R 1
N N12 0.39883(19) -0.0466(3) 0.15207(8) 0.0565(7) Uani d . 1
H H12 0.4197 -0.1326 0.1619 0.068 Uiso calc R 1
O O11 0.28303(15) 0.1324(2) 0.14873(6) 0.0532(5) Uani d . 1
O O12 0.27538(17) -0.0737(3) 0.18905(8) 0.0753(7) Uani d . 1
C C14 0.2889(2) 0.5054(4) 0.12510(10) 0.0546(8) Uani d . 1
C C15 0.1668(5) 0.6550(7) 0.09490(19) 0.150(3) Uani d . 1
H H15A 0.2000 0.6535 0.0703 0.180 Uiso calc R 1
H H15B 0.1214 0.5705 0.0940 0.180 Uiso calc R 1
C C16 0.1206(6) 0.7853(9) 0.0973(2) 0.181(3) Uani d . 1
H H16A 0.0767 0.7955 0.0747 0.272 Uiso calc R 1
H H16B 0.1649 0.8697 0.0977 0.272 Uiso calc R 1
H H16C 0.0861 0.7865 0.1213 0.272 Uiso calc R 1
N N13 0.42753(18) 0.3833(3) 0.14845(7) 0.0486(6) Uani d . 1
H H13D 0.4434 0.3348 0.1715 0.058 Uiso calc R 1
H H13E 0.4800 0.4278 0.1393 0.058 Uiso calc R 1
N N14 0.35665(19) 0.4951(3) 0.15428(8) 0.0544(6) Uani d . 1
H H14 0.3569 0.5527 0.1751 0.065 Uiso calc R 1
O O13 0.27628(15) 0.4088(2) 0.09905(6) 0.0567(5) Uani d . 1
O O14 0.2364(2) 0.6297(3) 0.12846(8) 0.0846(8) Uani d . 1
C C17 0.3493(3) 0.1147(3) 0.03006(9) 0.0521(8) Uani d . 1
C C18 0.2543(4) -0.0744(5) -0.00350(12) 0.0909(14) Uani d . 1
H H18A 0.2562 -0.1251 0.0222 0.109 Uiso calc R 1
H H18B 0.2662 -0.1519 -0.0235 0.109 Uiso calc R 1
C C19 0.1596(4) -0.0083(7) -0.01148(19) 0.143(2) Uani d . 1
H H19A 0.1121 -0.0859 -0.0077 0.215 Uiso calc R 1
H H19B 0.1543 0.0283 -0.0384 0.215 Uiso calc R 1
H H19C 0.1502 0.0762 0.0064 0.215 Uiso calc R 1
N N15 0.45223(19) 0.2944(3) 0.06042(7) 0.0507(6) Uani d . 1
H H15C 0.4441 0.3958 0.0554 0.061 Uiso calc R 1
H H15D 0.5142 0.2774 0.0668 0.061 Uiso calc R 1
N N16 0.4231(2) 0.2065(3) 0.02672(7) 0.0591(7) Uani d . 1
H H16 0.4524 0.2126 0.0049 0.071 Uiso calc R 1
O O15 0.30548(16) 0.0995(2) 0.06056(6) 0.0540(5) Uani d . 1
O O16 0.32763(19) 0.0407(3) -0.00376(6) 0.0726(7) Uani d . 1
N N21 0.6243(2) 0.1811(3) 0.20952(7) 0.0493(6) Uani d . 1
O O21 0.70396(17) 0.1946(3) 0.22680(7) 0.0665(6) Uani d . 1
O O22 0.60891(19) 0.0714(3) 0.18656(7) 0.0773(7) Uani d . 1
O O23 0.5623(2) 0.2750(4) 0.21627(8) 0.0940(9) Uani d . 1
N N31 0.4518(2) 0.7144(3) 0.05618(8) 0.0550(6) Uani d . 1
O O31 0.49163(16) 0.8417(2) 0.05117(6) 0.0578(5) Uani d . 1
O O32 0.4373(2) 0.6266(3) 0.02821(8) 0.0954(9) Uani d . 1
O O33 0.4328(3) 0.6772(4) 0.08930(9) 0.1372(15) Uani d . 1
N N41 0.6723(2) 0.2646(3) 0.11276(8) 0.0543(6) Uani d . 1
O O41 0.63393(18) 0.1611(3) 0.09159(7) 0.0688(6) Uani d . 1
O O42 0.63042(17) 0.3890(3) 0.11677(8) 0.0743(7) Uani d . 1
O O43 0.7498(2) 0.2417(3) 0.12965(9) 0.0895(8) Uani d . 1
N N51 0.5319(2) 0.6816(3) 0.20948(8) 0.0537(6) Uani d . 1
O O51 0.53746(17) 0.7060(3) 0.17313(7) 0.0660(6) Uani d . 1
O O52 0.60552(17) 0.6768(3) 0.23136(6) 0.0670(6) Uani d . 1
O O53 0.45284(19) 0.6607(4) 0.22271(9) 0.0893(8) Uani d . 1

loop_
_atom_site_aniso_label
_atom_site_aniso_U_11
_atom_site_aniso_U_22
_atom_site_aniso_U_33
_atom_site_aniso_U_12
_atom_site_aniso_U_13
_atom_site_aniso_U_23
Ni1 0.0468(2) 0.0397(2) 0.03881(18) 0.00573(16) 0.00038(14) 0.00073(15)
C1 0.056(2) 0.0479(18) 0.0477(17) 0.0015(14) -0.0029(14) 0.0069(14)
C2 0.157(5) 0.078(3) 0.100(3) -0.026(3) 0.036(3) 0.015(3)
C3 0.215(8) 0.155(6) 0.108(4) 0.041(5) 0.005(5) 0.041(4)
N1 0.0639(17) 0.0460(14) 0.0365(12) 0.0081(12) 0.0040(11) 0.0040(10)
N2 0.0730(19) 0.0509(16) 0.0413(14) -0.0059(13) -0.0011(13) -0.0037(11)
O1 0.0630(14) 0.0492(12) 0.0404(11) -0.0011(10) 0.0058(10) 0.0006(9)
O2 0.104(2) 0.0658(17) 0.0755(17) -0.0298(15) 0.0178(15) -0.0017(13)
C4 0.068(2) 0.0428(17) 0.0418(16) 0.0023(15) -0.0059(15) 0.0009(13)
C5 0.121(4) 0.062(3) 0.070(2) 0.016(2) -0.014(2) -0.0215(19)
C6 0.164(6) 0.136(5) 0.108(4) 0.035(4) 0.046(4) -0.005(4)
N3 0.0560(16) 0.0452(14) 0.0440(13) 0.0098(11) 0.0010(11) 0.0010(11)
N4 0.0665(18) 0.0561(17) 0.0478(14) 0.0159(13) -0.0152(12) -0.0044(12)
O3 0.0578(13) 0.0470(12) 0.0448(11) 0.0087(10) -0.0013(10) -0.0052(9)
O4 0.103(2) 0.0658(16) 0.0503(13) 0.0144(14) -0.0208(13) -0.0160(11)
C7 0.063(2) 0.0385(17) 0.066(2) 0.0086(15) -0.0067(17) 0.0040(15)
C8 0.088(4) 0.116(4) 0.184(6) 0.015(3) -0.006(4) 0.074(4)
C9 0.149(7) 0.209(8) 0.211(8) -0.043(6) 0.074(6) -0.073(7)
N5 0.0499(15) 0.0462(14) 0.0543(14) 0.0042(11) 0.0049(12) 0.0054(11)
N6 0.0617(18) 0.0450(15) 0.0650(17) 0.0019(13) 0.0032(14) 0.0135(12)
O5 0.0494(13) 0.0451(12) 0.0654(13) 0.0044(9) -0.0045(10) 0.0090(10)
O6 0.0696(18) 0.0669(17) 0.152(3) 0.0096(14) -0.0220(18) 0.0428(17)
Ni2 0.0471(2) 0.0433(2) 0.04003(19) 0.00219(16) -0.00265(15) 0.00044(15)
C11 0.052(2) 0.056(2) 0.0480(17) -0.0015(15) -0.0010(15) 0.0084(14)
C12 0.065(3) 0.130(4) 0.122(4) 0.016(3) 0.035(3) 0.055(3)
C13 0.122(4) 0.106(4) 0.170(5) -0.002(3) 0.074(4) 0.029(4)
N11 0.0466(14) 0.0475(14) 0.0440(13) 0.0017(11) 0.0023(11) -0.0042(11)
N12 0.0534(17) 0.0475(15) 0.0687(17) 0.0072(12) 0.0046(13) 0.0159(13)
O11 0.0489(12) 0.0590(14) 0.0520(12) 0.0097(10) 0.0053(10) 0.0113(10)
O12 0.0631(16) 0.0813(17) 0.0829(17) 0.0032(13) 0.0171(13) 0.0314(14)
C14 0.058(2) 0.0467(19) 0.0591(19) 0.0036(15) -0.0003(16) -0.0006(15)
C15 0.152(5) 0.112(4) 0.176(6) 0.082(4) -0.080(5) -0.036(4)
C16 0.210(8) 0.164(7) 0.164(7) 0.070(6) -0.052(6) 0.009(5)
N13 0.0511(15) 0.0504(15) 0.0438(13) 0.0014(11) -0.0036(11) -0.0037(11)
N14 0.0571(17) 0.0492(16) 0.0566(15) 0.0047(12) 0.0006(13) -0.0095(12)
O13 0.0570(14) 0.0523(13) 0.0592(13) 0.0072(10) -0.0150(11) 0.0006(10)
O14 0.0826(19) 0.0653(17) 0.104(2) 0.0302(14) -0.0172(16) -0.0148(14)
C17 0.071(2) 0.0429(17) 0.0410(16) 0.0004(15) -0.0097(15) 0.0034(13)
C18 0.137(4) 0.063(3) 0.070(3) -0.035(3) -0.013(3) -0.010(2)
C19 0.124(5) 0.134(5) 0.167(6) -0.056(4) -0.046(4) 0.026(4)
N15 0.0592(16) 0.0478(15) 0.0447(13) -0.0055(12) -0.0034(11) 0.0015(11)
N16 0.081(2) 0.0618(18) 0.0346(12) -0.0138(15) 0.0013(12) -0.0011(11)
O15 0.0633(14) 0.0526(13) 0.0456(12) -0.0088(10) -0.0029(10) -0.0015(9)
O16 0.107(2) 0.0668(16) 0.0431(12) -0.0217(14) -0.0077(12) -0.0066(11)
N21 0.0588(17) 0.0517(16) 0.0372(13) 0.0036(13) 0.0005(12) -0.0029(11)
O21 0.0641(15) 0.0782(17) 0.0555(13) -0.0017(12) -0.0166(11) -0.0032(11)
O22 0.0901(19) 0.0786(18) 0.0626(15) -0.0167(14) -0.0026(13) -0.0278(13)
O23 0.091(2) 0.104(2) 0.0855(19) 0.0506(18) -0.0087(15) -0.0140(16)
N31 0.0649(18) 0.0522(17) 0.0476(15) -0.0040(13) 0.0011(13) -0.0021(13)
O31 0.0696(15) 0.0432(12) 0.0606(13) -0.0031(11) 0.0027(11) 0.0028(10)
O32 0.160(3) 0.0598(17) 0.0659(16) -0.0157(17) -0.0025(17) -0.0126(13)
O33 0.228(4) 0.115(3) 0.072(2) -0.074(3) 0.053(2) -0.0056(18)
N41 0.0540(17) 0.0521(17) 0.0572(15) -0.0012(14) 0.0091(13) 0.0035(13)
O41 0.0794(17) 0.0554(15) 0.0709(15) 0.0011(12) -0.0043(13) -0.0107(12)
O42 0.0631(16) 0.0480(14) 0.111(2) 0.0075(12) -0.0006(14) -0.0144(13)
O43 0.0623(17) 0.091(2) 0.113(2) 0.0121(14) -0.0181(16) -0.0019(16)
N51 0.0582(18) 0.0486(16) 0.0544(16) 0.0097(12) 0.0037(14) -0.0034(12)
O51 0.0750(16) 0.0711(16) 0.0505(13) -0.0006(12) -0.0125(11) 0.0134(11)
O52 0.0616(15) 0.0911(18) 0.0472(12) 0.0203(13) -0.0099(11) 0.0027(11)
O53 0.0603(17) 0.112(2) 0.098(2) -0.0084(15) 0.0240(15) -0.0276(17)

loop_
_atom_type_symbol
_atom_type_description
_atom_type_scat_dispersion_real
_atom_type_scat_dispersion_imag
_atom_type_scat_source
C C 0.0033 0.0016 'International Tables Vol C Tables 4.2.6.8 and 6.1.1.4'
H H 0.0000 0.0000 'International Tables Vol C Tables 4.2.6.8 and 6.1.1.4'
N N 0.0061 0.0033 'International Tables Vol C Tables 4.2.6.8 and 6.1.1.4'
O O 0.0106 0.0060 'International Tables Vol C Tables 4.2.6.8 and 6.1.1.4'
Ni Ni 0.3393 1.1124 'International Tables Vol C Tables 4.2.6.8 and 6.1.1.4'

loop_
_geom_angle_atom_site_label_1
_geom_angle_atom_site_label_2
_geom_angle_atom_site_label_3
_geom_angle
O1 Ni1 O5 93.81(8)
O1 Ni1 N3 90.69(9)
O5 Ni1 N3 174.19(9)
O1 Ni1 N5 173.06(9)
O5 Ni1 N5 79.34(9)
N3 Ni1 N5 96.08(10)
O1 Ni1 O3 90.59(8)
O5 Ni1 O3 96.16(8)
N3 Ni1 O3 80.10(9)
N5 Ni1 O3 89.08(9)
O1 Ni1 N1 79.25(9)
O5 Ni1 N1 89.74(9)
N3 Ni1 N1 94.71(10)
N5 Ni1 N1 101.64(10)
O3 Ni1 N1 168.59(8)
O1 C1 O2 124.3(3)
O1 C1 N2 124.0(3)
O2 C1 N2 111.6(3)
C3 C2 O2 110.4(5)
C3 C2 H2A 109.6
O2 C2 H2A 109.6
C3 C2 H2B 109.6
O2 C2 H2B 109.6
H2A C2 H2B 108.1
C2 C3 H3A 109.5
C2 C3 H3B 109.5
H3A C3 H3B 109.5
C2 C3 H3C 109.5
H3A C3 H3C 109.5
H3B C3 H3C 109.5
N2 N1 Ni1 107.07(16)
N2 N1 H1A 110.3
Ni1 N1 H1A 110.3
N2 N1 H1B 110.3
Ni1 N1 H1B 110.3
H1A N1 H1B 108.6
C1 N2 N1 116.9(2)
C1 N2 H2 121.5
N1 N2 H2 121.5
C1 O1 Ni1 111.78(19)
C1 O2 C2 118.2(3)
O3 C4 N4 124.0(3)
O3 C4 O4 124.6(3)
N4 C4 O4 111.4(3)
O4 C5 C6 110.8(4)
O4 C5 H5A 109.5
C6 C5 H5A 109.5
O4 C5 H5B 109.5
C6 C5 H5B 109.5
H5A C5 H5B 108.1
C5 C6 H6A 109.5
C5 C6 H6B 109.5
H6A C6 H6B 109.5
C5 C6 H6C 109.5
H6A C6 H6C 109.5
H6B C6 H6C 109.5
N4 N3 Ni1 107.26(17)
N4 N3 H3D 110.3
Ni1 N3 H3D 110.3
N4 N3 H3E 110.3
Ni1 N3 H3E 110.3
H3D N3 H3E 108.5
C4 N4 N3 118.0(2)
C4 N4 H4 121.0
N3 N4 H4 121.0
C4 O3 Ni1 110.56(19)
C4 O4 C5 117.5(3)
O5 C7 O6 124.6(3)
O5 C7 N6 123.9(3)
O6 C7 N6 111.5(3)
C9 C8 O6 105.9(7)
C9 C8 H8A 110.5
O6 C8 H8A 110.5
C9 C8 H8B 110.5
O6 C8 H8B 110.5
H8A C8 H8B 108.7
C8 C9 H9A 109.5
C8 C9 H9B 109.5
H9A C9 H9B 109.5
C8 C9 H9C 109.5
H9A C9 H9C 109.5
H9B C9 H9C 109.5
N6 N5 Ni1 108.28(18)
N6 N5 H5C 110.0
Ni1 N5 H5C 110.0
N6 N5 H5D 110.0
Ni1 N5 H5D 110.0
H5C N5 H5D 108.4
C7 N6 N5 116.8(3)
C7 N6 H6 121.6
N5 N6 H6 121.6
C7 O5 Ni1 111.7(2)
C7 O6 C8 116.9(3)
O13 Ni2 O15 93.74(9)
O13 Ni2 O11 90.00(9)
O15 Ni2 O11 93.39(9)
O13 Ni2 N15 93.71(10)
O15 Ni2 N15 80.05(9)
O11 Ni2 N15 172.65(9)
O13 Ni2 N11 168.92(9)
O15 Ni2 N11 90.74(9)
O11 Ni2 N11 79.61(9)
N15 Ni2 N11 97.04(10)
O13 Ni2 N13 79.20(9)
O15 Ni2 N13 171.66(9)
O11 Ni2 N13 91.06(9)
N15 Ni2 N13 95.86(10)
N11 Ni2 N13 97.00(9)
O11 C11 N12 123.6(3)
O11 C11 O12 123.6(3)
N12 C11 O12 112.8(3)
C13 C12 O12 110.2(4)
C13 C12 H12A 109.6
O12 C12 H12A 109.6
C13 C12 H12B 109.6
O12 C12 H12B 109.6
H12A C12 H12B 108.1
C12 C13 H13A 109.5
C12 C13 H13B 109.5
H13A C13 H13B 109.5
C12 C13 H13C 109.5
H13A C13 H13C 109.5
H13B C13 H13C 109.5
N12 N11 Ni2 107.44(17)
N12 N11 H11A 110.2
Ni2 N11 H11A 110.2
N12 N11 H11B 110.2
Ni2 N11 H11B 110.2
H11A N11 H11B 108.5
C11 N12 N11 118.0(2)
C11 N12 H12 121.0
N11 N12 H12 121.0
C11 O11 Ni2 111.2(2)
C11 O12 C12 117.1(3)
O13 C14 O14 124.1(3)
O13 C14 N14 123.8(3)
O14 C14 N14 112.0(3)
C16 C15 O14 113.3(5)
C16 C15 H15A 108.9
O14 C15 H15A 108.9
C16 C15 H15B 108.9
O14 C15 H15B 108.9
H15A C15 H15B 107.7
C15 C16 H16A 109.5
C15 C16 H16B 109.5
H16A C16 H16B 109.5
C15 C16 H16C 109.5
H16A C16 H16C 109.5
H16B C16 H16C 109.5
N14 N13 Ni2 106.29(17)
N14 N13 H13D 110.5
Ni2 N13 H13D 110.5
N14 N13 H13E 110.5
Ni2 N13 H13E 110.5
H13D N13 H13E 108.7
C14 N14 N13 115.3(2)
C14 N14 H14 122.4
N13 N14 H14 122.4
C14 O13 Ni2 111.5(2)
C14 O14 C15 114.3(3)
O15 C17 N16 124.3(3)
O15 C17 O16 124.1(3)
N16 C17 O16 111.6(3)
O16 C18 C19 112.0(4)
O16 C18 H18A 109.2
C19 C18 H18A 109.2
O16 C18 H18B 109.2
C19 C18 H18B 109.2
H18A C18 H18B 107.9
C18 C19 H19A 109.5
C18 C19 H19B 109.5
H19A C19 H19B 109.5
C18 C19 H19C 109.5
H19A C19 H19C 109.5
H19B C19 H19C 109.5
N16 N15 Ni2 107.28(18)
N16 N15 H15C 110.3
Ni2 N15 H15C 110.3
N16 N15 H15D 110.3
Ni2 N15 H15D 110.3
H15C N15 H15D 108.5
C17 N16 N15 117.2(2)
C17 N16 H16 121.4
N15 N16 H16 121.4
C17 O15 Ni2 110.7(2)
C17 O16 C18 117.8(3)
O23 N21 O22 121.4(3)
O23 N21 O21 119.1(3)
O22 N21 O21 119.5(3)
O33 N31 O32 120.8(3)
O33 N31 O31 118.8(3)
O32 N31 O31 120.3(3)
O43 N41 O42 120.6(3)
O43 N41 O41 120.0(3)
O42 N41 O41 119.4(3)
O53 N51 O52 121.5(3)
O53 N51 O51 118.6(3)
O52 N51 O51 119.9(3)

loop_
_geom_bond_atom_site_label_1
_geom_bond_atom_site_label_2
_geom_bond_distance
_geom_bond_publ_flag
Ni1 O1 2.062(2) y
Ni1 O5 2.065(2) y
Ni1 N3 2.074(2) y
Ni1 N5 2.082(2) y
Ni1 O3 2.0843(19) y
Ni1 N1 2.103(2) y
C1 O1 1.226(4) ?
C1 O2 1.317(4) ?
C1 N2 1.322(4) ?
C2 C3 1.354(7) ?
C2 O2 1.469(5) ?
C2 H2A 0.9700 ?
C2 H2B 0.9700 ?
C3 H3A 0.9600 ?
C3 H3B 0.9600 ?
C3 H3C 0.9600 ?
N1 N2 1.406(3) ?
N1 H1A 0.9000 ?
N1 H1B 0.9000 ?
N2 H2 0.8600 ?
C4 O3 1.227(3) ?
C4 N4 1.318(4) ?
C4 O4 1.321(3) ?
C5 O4 1.443(4) ?
C5 C6 1.474(7) ?
C5 H5A 0.9700 ?
C5 H5B 0.9700 ?
C6 H6A 0.9600 ?
C6 H6B 0.9600 ?
C6 H6C 0.9600 ?
N3 N4 1.407(3) ?
N3 H3D 0.9000 ?
N3 H3E 0.9000 ?
N4 H4 0.8600 ?
C7 O5 1.233(4) ?
C7 O6 1.311(4) ?
C7 N6 1.316(4) ?
C8 C9 1.294(8) ?
C8 O6 1.485(6) ?
C8 H8A 0.9700 ?
C8 H8B 0.9700 ?
C9 H9A 0.9600 ?
C9 H9B 0.9600 ?
C9 H9C 0.9600 ?
N5 N6 1.405(3) ?
N5 H5C 0.9000 ?
N5 H5D 0.9000 ?
N6 H6 0.8600 ?
Ni2 O13 2.056(2) y
Ni2 O15 2.069(2) y
Ni2 O11 2.071(2) y
Ni2 N15 2.075(2) y
Ni2 N11 2.086(2) y
Ni2 N13 2.097(2) y
C11 O11 1.231(4) ?
C11 N12 1.317(4) ?
C11 O12 1.319(4) ?
C12 C13 1.405(6) ?
C12 O12 1.466(5) ?
C12 H12A 0.9700 ?
C12 H12B 0.9700 ?
C13 H13A 0.9600 ?
C13 H13B 0.9600 ?
C13 H13C 0.9600 ?
N11 N12 1.395(3) ?
N11 H11A 0.9000 ?
N11 H11B 0.9000 ?
N12 H12 0.8600 ?
C14 O13 1.218(4) ?
C14 O14 1.313(4) ?
C14 N14 1.339(4) ?
C15 C16 1.307(7) ?
C15 O14 1.476(5) ?
C15 H15A 0.9700 ?
C15 H15B 0.9700 ?
C16 H16A 0.9600 ?
C16 H16B 0.9600 ?
C16 H16C 0.9600 ?
N13 N14 1.409(3) ?
N13 H13D 0.9000 ?
N13 H13E 0.9000 ?
N14 H14 0.8600 ?
C17 O15 1.228(4) ?
C17 N16 1.316(4) ?
C17 O16 1.329(4) ?
C18 O16 1.434(5) ?
C18 C19 1.463(7) ?
C18 H18A 0.9700 ?
C18 H18B 0.9700 ?
C19 H19A 0.9600 ?
C19 H19B 0.9600 ?
C19 H19C 0.9600 ?
N15 N16 1.411(3) ?
N15 H15C 0.9000 ?
N15 H15D 0.9000 ?
N16 H16 0.8600 ?
N21 O23 1.222(3) ?
N21 O22 1.237(3) ?
N21 O21 1.243(3) ?
N31 O33 1.202(3) ?
N31 O32 1.220(3) ?
N31 O31 1.251(3) ?
N41 O43 1.222(3) ?
N41 O42 1.237(3) ?
N41 O41 1.251(3) ?
N51 O53 1.230(3) ?
N51 O52 1.243(3) ?
N51 O51 1.248(3) ?

loop_
_geom_hbond_atom_site_label_D
_geom_hbond_atom_site_label_H
_geom_hbond_atom_site_label_A
_geom_hbond_site_symmetry_A
_geom_hbond_distance_DH
_geom_hbond_distance_HA
_geom_hbond_distance_DA
_geom_hbond_angle_DHA
N1 H1A O21 1_565 0.90 2.41 3.158(3) 140
N1 H1A O22 1_565 0.90 2.58 3.419(4) 156
N1 H1B O21 2_655 0.90 2.32 3.073(3) 142
N1 H1B O23 2_655 0.90 2.40 3.280(4) 165
N2 H2 O52 2_655 0.86 2.14 2.872(3) 143
N3 H3D O51 . 0.90 2.16 3.019(4) 159
N3 H3E O41 1_565 0.90 2.32 3.047(3) 138
N3 H3E O43 1_565 0.90 2.55 3.435(4) 170
N4 H4 O31 . 0.86 2.12 2.951(3) 162
N5 H5C O52 . 0.90 2.01 2.908(3) 172
N5 H5D O42 . 0.90 2.17 3.064(4) 177
N6 H6 O21 . 0.86 2.30 3.096(4) 154
N11 H11A O31 1_545 0.90 2.17 3.071(3) 177
N11 H11B O22 . 0.90 2.17 2.989(3) 151
N12 H12 O51 1_545 0.86 2.19 2.960(3) 150
N13 H13D O23 . 0.90 2.26 3.046(4) 146
N13 H13E O42 . 0.90 2.30 3.091(4) 146
N14 H14 O53 . 0.86 2.25 2.984(4) 143
N15 H15C O32 . 0.90 2.20 3.077(4) 165
N15 H15D O41 . 0.90 2.10 2.951(4) 157
N16 H16 O31 3_665 0.86 2.13 2.962(3) 163
N16 H16 O32 3_665 0.86 2.40 3.113(4) 141

loop_
_geom_torsion_atom_site_label_1
_geom_torsion_atom_site_label_2
_geom_torsion_atom_site_label_3
_geom_torsion_atom_site_label_4
_geom_torsion
O1 Ni1 N1 N2 -8.35(17)
O5 Ni1 N1 N2 85.58(18)
N3 Ni1 N1 N2 -98.16(18)
N5 Ni1 N1 N2 164.63(17)
O3 Ni1 N1 N2 -35.8(6)
O1 C1 N2 N1 -4.5(5)
O2 C1 N2 N1 176.8(3)
Ni1 N1 N2 C1 9.5(3)
O2 C1 O1 Ni1 175.0(3)
N2 C1 O1 Ni1 -3.6(4)
O5 Ni1 O1 C1 -82.2(2)
N3 Ni1 O1 C1 101.5(2)
O3 Ni1 O1 C1 -178.4(2)
N1 Ni1 O1 C1 6.8(2)
O1 C1 O2 C2 5.4(5)
N2 C1 O2 C2 -175.9(4)
C3 C2 O2 C1 107.9(5)
O1 Ni1 N3 N4 90.63(19)
N5 Ni1 N3 N4 -87.85(19)
O3 Ni1 N3 N4 0.15(18)
N1 Ni1 N3 N4 169.90(19)
O3 C4 N4 N3 -2.2(5)
O4 C4 N4 N3 178.2(3)
Ni1 N3 N4 C4 0.9(3)
N4 C4 O3 Ni1 2.2(4)
O4 C4 O3 Ni1 -178.3(3)
O1 Ni1 O3 C4 -91.8(2)
O5 Ni1 O3 C4 174.3(2)
N3 Ni1 O3 C4 -1.2(2)
N5 Ni1 O3 C4 95.2(2)
N1 Ni1 O3 C4 -64.9(5)
O3 C4 O4 C5 6.8(5)
N4 C4 O4 C5 -173.7(3)
C6 C5 O4 C4 -88.4(5)
O5 Ni1 N5 N6 0.67(18)
N3 Ni1 N5 N6 177.06(18)
O3 Ni1 N5 N6 97.12(18)
N1 Ni1 N5 N6 -86.84(19)
O5 C7 N6 N5 0.0(5)
O6 C7 N6 N5 -180.0(3)
Ni1 N5 N6 C7 -0.6(3)
O6 C7 O5 Ni1 -179.4(3)
N6 C7 O5 Ni1 0.6(4)
O1 Ni1 O5 C7 -179.6(2)
N5 Ni1 O5 C7 -0.7(2)
O3 Ni1 O5 C7 -88.6(2)
N1 Ni1 O5 C7 101.2(2)
O5 C7 O6 C8 18.3(6)
N6 C7 O6 C8 -161.7(4)
C9 C8 O6 C7 -96.9(6)
O13 Ni2 N11 N12 24.1(6)
O15 Ni2 N11 N12 -89.82(18)
O11 Ni2 N11 N12 3.49(18)
N15 Ni2 N11 N12 -169.89(18)
N13 Ni2 N11 N12 93.28(19)
O11 C11 N12 N11 1.3(5)
O12 C11 N12 N11 -178.2(3)
Ni2 N11 N12 C11 -3.7(3)
N12 C11 O11 Ni2 2.1(4)
O12 C11 O11 Ni2 -178.6(3)
O13 Ni2 O11 C11 -179.2(2)
O15 Ni2 O11 C11 87.0(2)
N11 Ni2 O11 C11 -3.1(2)
N13 Ni2 O11 C11 -100.0(2)
O11 C11 O12 C12 -1.8(5)
N12 C11 O12 C12 177.6(3)
C13 C12 O12 C11 172.5(4)
O13 Ni2 N13 N14 16.10(17)
O11 Ni2 N13 N14 -73.70(18)
N15 Ni2 N13 N14 108.78(18)
N11 Ni2 N13 N14 -153.36(17)
O13 C14 N14 N13 13.9(5)
O14 C14 N14 N13 -167.6(3)
Ni2 N13 N14 C14 -20.5(3)
O14 C14 O13 Ni2 -176.5(3)
N14 C14 O13 Ni2 1.8(4)
O15 Ni2 O13 C14 173.9(2)
O11 Ni2 O13 C14 80.5(2)
N15 Ni2 O13 C14 -105.8(2)
N11 Ni2 O13 C14 60.3(6)
N13 Ni2 O13 C14 -10.5(2)
O13 C14 O14 C15 -7.3(6)
N14 C14 O14 C15 174.2(4)
C16 C15 O14 C14 -174.9(6)
O13 Ni2 N15 N16 -98.25(19)
O15 Ni2 N15 N16 -5.10(18)
N11 Ni2 N15 N16 84.42(19)
N13 Ni2 N15 N16 -177.75(19)
O15 C17 N16 N15 -1.0(5)
O16 C17 N16 N15 178.7(2)
Ni2 N15 N16 C17 5.1(3)
N16 C17 O15 Ni2 -3.8(4)
O16 C17 O15 Ni2 176.6(2)
O13 Ni2 O15 C17 98.0(2)
O11 Ni2 O15 C17 -171.7(2)
N15 Ni2 O15 C17 4.9(2)
N11 Ni2 O15 C17 -92.1(2)
O15 C17 O16 C18 -6.1(5)
N16 C17 O16 C18 174.2(3)
C19 C18 O16 C17 87.5(5)
